data_2236945
loop_
_publ_author_name
'Irrera, Simona'
'Portalone, Gustavo'

_publ_section_title
;
 4-Methoxybenzamidinium hydrogen oxalate monohydrate
;
_journal_coeditor_code KP2440
_journal_issue 12
_journal_name_full 'Acta Crystallographica Section E'
_journal_page_first o3350
_journal_page_last o3351
_journal_paper_doi 10.1107/S1600536812046351
_journal_volume 68
_journal_year 2012
_chemical_formula_iupac 'C8 H11 N2 O +, C2 H O4 -, H2 O'
_chemical_formula_moiety 'C8 H11 N2 O +, C2 H O4 -, H2 O'
_chemical_formula_sum 'C10 H14 N2 O6'
_chemical_formula_weight 258.23
_chemical_name_systematic
;
4-Methoxybenzamidinium hydrogen oxalate monohydrate
;
_space_group_IT_number 14
_symmetry_cell_setting monoclinic
_symmetry_space_group_name_Hall '-P 2ybc'
_symmetry_space_group_name_H-M 'P 1 21/c 1'
_atom_sites_solution_hydrogens geom
_atom_sites_solution_primary direct
_atom_sites_solution_secondary difmap
_audit_creation_method SHELXL-97
_cell_angle_alpha 90.00
_cell_angle_beta 93.156(10)
_cell_angle_gamma 90.00
_cell_formula_units_Z 4
_cell_length_a 7.1444(8)
_cell_length_b 9.0428(7)
_cell_length_c 18.115(2)
_cell_measurement_reflns_used 4235
_cell_measurement_temperature 298(2)
_cell_measurement_theta_max 29.1250
_cell_measurement_theta_min 3.0053
_cell_volume 1168.6(2)
_computing_cell_refinement
;
CrysAlis CCD (Oxford Diffraction, 2006)
;
_computing_data_collection
;
CrysAlis CCD (Oxford Diffraction, 2006)
;
_computing_data_reduction
;
CrysAlis RED (Oxford Diffraction, 2006)
;
_computing_molecular_graphics 'ORTEP-3 (Farrugia, 2012)'
_computing_publication_material 'WinGX (Farrugia, 2012)'
_computing_structure_refinement 'SHELXL97 (Sheldrick, 2008)'
_computing_structure_solution 'SIR97 (Altomare <i>et al.</i>, 1999)'
_diffrn_ambient_temperature 298(2)
_diffrn_detector_area_resol_mean 16.0696
_diffrn_measured_fraction_theta_full 0.999
_diffrn_measured_fraction_theta_max 0.999
_diffrn_measurement_device_type 'Oxford Diffraction Xcalibur S CCD'
_diffrn_measurement_method '\w and \f'
_diffrn_radiation_monochromator graphite
_diffrn_radiation_source 'Enhance (Mo) X-ray Source'
_diffrn_radiation_type MoK\a
_diffrn_radiation_wavelength 0.71069
_diffrn_reflns_av_R_equivalents 0.0456
_diffrn_reflns_av_sigmaI/netI 0.0279
_diffrn_reflns_limit_h_max 8
_diffrn_reflns_limit_h_min -8
_diffrn_reflns_limit_k_max 10
_diffrn_reflns_limit_k_min -10
_diffrn_reflns_limit_l_max 21
_diffrn_reflns_limit_l_min -21
_diffrn_reflns_number 15203
_diffrn_reflns_theta_full 25.35
_diffrn_reflns_theta_max 25.35
_diffrn_reflns_theta_min 3.19
_exptl_absorpt_coefficient_mu 0.123
_exptl_absorpt_correction_T_max 0.9891
_exptl_absorpt_correction_T_min 0.9783
_exptl_absorpt_correction_type multi-scan
_exptl_absorpt_process_details
;
(CrysAlis PRO; Agilent, 2011)
;
_exptl_crystal_colour colourless
_exptl_crystal_density_diffrn 1.468
_exptl_crystal_density_method 'not measured'
_exptl_crystal_description tablets
_exptl_crystal_F_000 544
_exptl_crystal_size_max 0.18
_exptl_crystal_size_mid 0.12
_exptl_crystal_size_min 0.09
_refine_diff_density_max 0.155
_refine_diff_density_min -0.149
_refine_ls_extinction_method none
_refine_ls_goodness_of_fit_ref 1.088
_refine_ls_hydrogen_treatment mixed
_refine_ls_matrix_type full
_refine_ls_number_parameters 201
_refine_ls_number_reflns 2135
_refine_ls_number_restraints 2
_refine_ls_restrained_S_all 1.089
_refine_ls_R_factor_all 0.0649
_refine_ls_R_factor_gt 0.0474
_refine_ls_shift/su_max 0.000
_refine_ls_shift/su_mean 0.000
_refine_ls_structure_factor_coef Fsqd
_refine_ls_weighting_details 'calc w=1/[\s^2^(Fo^2^)+(0.0502P)^2^+0.2028P] where P=(Fo^2^+2Fc^2^)/3'
_refine_ls_weighting_scheme calc
_refine_ls_wR_factor_gt 0.1026
_refine_ls_wR_factor_ref 0.1100
_reflns_number_gt 1693
_reflns_number_total 2135
_reflns_threshold_expression I>2\s(I)
_cod_data_source_file kp2440.cif
_cod_data_source_block I
_cod_original_cell_volume 1168.5(2)
_cod_original_sg_symbol_H-M 'P 21/c'
_cod_database_code 2236945
_cod_database_fobs_code 2236945

loop_
_symmetry_equiv_pos_as_xyz
'x, y, z'
'-x, y+1/2, -z+1/2'
'-x, -y, -z'
'x, -y-1/2, z-1/2'

loop_
_atom_site_type_symbol
_atom_site_label
_atom_site_fract_x
_atom_site_fract_y
_atom_site_fract_z
_atom_site_U_iso_or_equiv
_atom_site_adp_type
_atom_site_calc_flag
_atom_site_refinement_flags
_atom_site_occupancy
_atom_site_symmetry_multiplicity
O O1 0.8980(2) 0.07501(16) 0.24710(8) 0.0511(4) Uani d . 1 1
N N1 0.7104(3) -0.2554(2) -0.06019(12) 0.0484(5) Uani d . 1 1
H H1A 0.671(4) -0.287(3) -0.1070(16) 0.084(9) Uiso d . 1 1
H H1B 0.728(3) -0.326(3) -0.0238(13) 0.060(7) Uiso d . 1 1
N N2 0.6975(3) -0.0163(2) -0.09613(11) 0.0439(5) Uani d . 1 1
H H2A 0.668(3) -0.043(2) -0.1409(14) 0.055(7) Uiso d . 1 1
H H2B 0.702(3) 0.080(3) -0.0883(12) 0.053(7) Uiso d . 1 1
C C1 0.7801(2) -0.0672(2) 0.03205(10) 0.0327(4) Uani d . 1 1
C C2 0.8530(3) -0.1659(2) 0.08440(11) 0.0420(5) Uani d . 1 1
H H2 0.8730 -0.2635 0.0707 0.050 Uiso calc R 1 1
C C3 0.8970(3) -0.1231(2) 0.15668(11) 0.0414(5) Uani d . 1 1
H H3 0.9472 -0.1908 0.1910 0.050 Uiso calc R 1 1
C C4 0.8654(3) 0.0217(2) 0.17730(11) 0.0371(5) Uani d . 1 1
C C5 0.7954(3) 0.1222(2) 0.12537(11) 0.0440(5) Uani d . 1 1
H H5 0.7761 0.2199 0.1390 0.053 Uiso calc R 1 1
C C6 0.7543(3) 0.0788(2) 0.05387(11) 0.0395(5) Uani d . 1 1
H H6 0.7085 0.1478 0.0194 0.047 Uiso calc R 1 1
C C7 0.7288(2) -0.1139(2) -0.04408(10) 0.0346(5) Uani d . 1 1
C C8 0.9800(3) -0.0223(3) 0.30183(12) 0.0542(6) Uani d . 1 1
H H8A 0.9075(15) -0.1129(14) 0.3028(6) 0.081 Uiso calc R 1 1
H H8B 0.981(2) 0.0250(9) 0.3499(7) 0.081 Uiso calc R 1 1
H H8C 1.1076(19) -0.0452(14) 0.2900(5) 0.081 Uiso calc R 1 1
O O3 0.6035(2) -0.17989(15) -0.22870(8) 0.0506(4) Uani d . 1 1
O O4 0.4130(2) -0.35402(14) -0.27537(8) 0.0448(4) Uani d . 1 1
H H4 0.454(4) -0.412(3) -0.2291(15) 0.086(8) Uiso d . 1 1
O O5 0.4872(2) 0.00180(14) -0.34351(8) 0.0478(4) Uani d . 1 1
O O6 0.3608(2) -0.19541(15) -0.39997(8) 0.0517(4) Uani d . 1 1
C C9 0.4936(3) -0.22516(19) -0.27658(11) 0.0354(5) Uani d . 1 1
C C10 0.4403(3) -0.1325(2) -0.34652(11) 0.0383(5) Uani d . 1 1
O O2W 0.7296(9) -0.5215(3) 0.02842(17) 0.0531(13) Uani d PD 0.85(2) 1
H H21W 0.646(3) -0.530(3) 0.0600(14) 0.080 Uiso d D 1 1
H H22W 0.699(4) -0.578(3) -0.0102(12) 0.080 Uiso d D 1 1
O O21W 0.845(10) -0.520(2) 0.008(2) 0.101(17) Uani d P 0.15(2) 1

loop_
_atom_site_aniso_label
_atom_site_aniso_U_11
_atom_site_aniso_U_22
_atom_site_aniso_U_33
_atom_site_aniso_U_12
_atom_site_aniso_U_13
_atom_site_aniso_U_23
O1 0.0703(10) 0.0445(8) 0.0369(8) 0.0073(7) -0.0118(7) -0.0061(7)
N1 0.0728(13) 0.0325(10) 0.0385(11) -0.0018(9) -0.0083(10) -0.0023(9)
N2 0.0607(12) 0.0371(11) 0.0328(11) -0.0035(8) -0.0074(9) 0.0024(8)
C1 0.0334(10) 0.0303(10) 0.0341(11) -0.0011(8) 0.0007(8) -0.0002(8)
C2 0.0576(13) 0.0273(10) 0.0406(12) 0.0026(9) -0.0034(10) -0.0015(9)
C3 0.0513(13) 0.0332(10) 0.0386(12) 0.0015(9) -0.0080(10) 0.0052(9)
C4 0.0373(11) 0.0383(11) 0.0353(11) -0.0010(8) -0.0021(8) -0.0038(9)
C5 0.0572(13) 0.0292(10) 0.0449(13) 0.0061(9) -0.0045(10) -0.0041(9)
C6 0.0494(12) 0.0315(10) 0.0370(11) 0.0048(9) -0.0043(9) 0.0042(9)
C7 0.0354(11) 0.0333(10) 0.0348(11) -0.0016(8) -0.0007(8) 0.0009(9)
C8 0.0646(15) 0.0563(14) 0.0402(13) 0.0030(11) -0.0105(11) 0.0007(11)
O3 0.0705(10) 0.0363(8) 0.0427(9) -0.0050(7) -0.0184(8) -0.0008(6)
O4 0.0650(10) 0.0293(7) 0.0386(9) -0.0066(6) -0.0096(7) 0.0046(6)
O5 0.0765(11) 0.0278(7) 0.0379(8) -0.0054(7) -0.0081(7) 0.0019(6)
O6 0.0857(11) 0.0329(8) 0.0343(9) -0.0044(7) -0.0164(8) -0.0001(6)
C9 0.0458(12) 0.0257(9) 0.0345(11) 0.0045(8) -0.0006(9) -0.0040(8)
C10 0.0511(12) 0.0289(10) 0.0346(11) 0.0007(9) -0.0014(9) -0.0016(8)
O2W 0.074(3) 0.0401(12) 0.0453(15) -0.0055(13) 0.0009(14) -0.0065(9)
O21W 0.15(4) 0.067(10) 0.078(16) 0.022(14) -0.04(2) -0.021(9)

loop_
_atom_type_symbol
_atom_type_description
_atom_type_scat_dispersion_real
_atom_type_scat_dispersion_imag
_atom_type_scat_source
C C 0.0033 0.0016 'International Tables Vol C Tables 4.2.6.8 and 6.1.1.4'
H H 0.0000 0.0000 'International Tables Vol C Tables 4.2.6.8 and 6.1.1.4'
N N 0.0061 0.0033 'International Tables Vol C Tables 4.2.6.8 and 6.1.1.4'
O O 0.0106 0.0060 'International Tables Vol C Tables 4.2.6.8 and 6.1.1.4'

loop_
_geom_angle_atom_site_label_1
_geom_angle_atom_site_label_2
_geom_angle_atom_site_label_3
_geom_angle
C4 O1 C8 118.00(16)
C7 N1 H1A 121.5(18)
C7 N1 H1B 120.6(14)
H1A N1 H1B 118(2)
C7 N2 H2A 121.0(15)
C7 N2 H2B 123.3(14)
H2A N2 H2B 116(2)
C2 C1 C6 117.90(17)
C2 C1 C7 121.50(17)
C6 C1 C7 120.59(17)
C1 C2 C3 121.65(18)
C1 C2 H2 119.2
C3 C2 H2 119.2
C4 C3 C2 119.22(18)
C4 C3 H3 120.4
C2 C3 H3 120.4
O1 C4 C5 115.88(17)
O1 C4 C3 124.32(18)
C5 C4 C3 119.80(18)
C6 C5 C4 120.39(18)
C6 C5 H5 119.8
C4 C5 H5 119.8
C5 C6 C1 121.01(18)
C5 C6 H6 119.5
C1 C6 H6 119.5
N2 C7 N1 119.1(2)
N2 C7 C1 120.56(18)
N1 C7 C1 120.28(18)
O1 C8 H8A 109.5
O1 C8 H8B 109.5
H8A C8 H8B 109.5
O1 C8 H8C 109.5
H8A C8 H8C 109.5
H8B C8 H8C 109.5
C9 O4 H4 111.6(15)
O3 C9 O4 124.20(18)
O3 C9 C10 121.61(17)
O4 C9 C10 114.18(17)
O6 C10 O5 126.03(18)
O6 C10 C9 118.28(16)
O5 C10 C9 115.68(17)
O21W O2W H21W 161(2)
O21W O2W H22W 83(2)
H21W O2W H22W 109(3)
O2W O21W H22W 47(3)

loop_
_geom_bond_atom_site_label_1
_geom_bond_atom_site_label_2
_geom_bond_distance
O1 C4 1.361(2)
O1 C8 1.427(2)
N1 C7 1.317(3)
N1 H1A 0.92(3)
N1 H1B 0.92(2)
N2 C7 1.302(2)
N2 H2A 0.86(2)
N2 H2B 0.88(2)
C1 C2 1.383(3)
C1 C6 1.393(3)
C1 C7 1.470(3)
C2 C3 1.385(3)
C2 H2 0.9300
C3 C4 1.383(3)
C3 H3 0.9300
C4 C5 1.382(3)
C5 C6 1.370(3)
C5 H5 0.9300
C6 H6 0.9300
C8 H8A 0.9696
C8 H8B 0.9697
C8 H8C 0.9696
O3 C9 1.209(2)
O4 C9 1.300(2)
O4 H4 1.02(3)
O5 C10 1.260(2)
O6 C10 1.234(2)
C9 C10 1.549(3)
O2W O21W 0.92(8)
O2W H21W 0.854(17)
O2W H22W 0.883(17)
O21W H22W 1.20(6)

loop_
_geom_hbond_atom_site_label_D
_geom_hbond_atom_site_label_H
_geom_hbond_atom_site_label_A
_geom_hbond_site_symmetry_A
_geom_hbond_distance_DH
_geom_hbond_distance_HA
_geom_hbond_distance_DA
_geom_hbond_angle_DHA
N1 H1A O3 . 0.92(3) 2.43(3) 3.180(3) 138(2)
N1 H1B O2W . 0.92(2) 2.00(2) 2.891(3) 161(2)
N1 H1A O5 2_644 0.92(3) 2.37(3) 3.096(2) 135(2)
N2 H2A O3 . 0.86(2) 2.05(2) 2.869(2) 159(2)
N2 H2A O4 2_654 0.86(2) 2.34(2) 2.827(2) 116.4(18)
N2 H2B O6 2_654 0.88(2) 2.09(3) 2.932(2) 159.5(19)
O4 H4 O5 2_644 1.02(3) 1.56(3) 2.5840(19) 178(2)
O2W H21W O5 4_556 0.854(17) 2.150(19) 2.976(6) 163(3)
O2W H22W O6 2_644 0.883(17) 1.972(18) 2.853(3) 177(3)

loop_
_geom_torsion_atom_site_label_1
_geom_torsion_atom_site_label_2
_geom_torsion_atom_site_label_3
_geom_torsion_atom_site_label_4
_geom_torsion
C6 C1 C2 C3 0.9(3)
C7 C1 C2 C3 -178.30(18)
C1 C2 C3 C4 0.7(3)
C8 O1 C4 C5 -176.59(18)
C8 O1 C4 C3 3.7(3)
C2 C3 C4 O1 177.98(18)
C2 C3 C4 C5 -1.7(3)
O1 C4 C5 C6 -178.67(17)
C3 C4 C5 C6 1.1(3)
C4 C5 C6 C1 0.6(3)
C2 C1 C6 C5 -1.6(3)
C7 C1 C6 C5 177.63(18)
C2 C1 C7 N2 -165.77(19)
C6 C1 C7 N2 15.0(3)
C2 C1 C7 N1 15.5(3)
C6 C1 C7 N1 -163.68(19)
O3 C9 C10 O6 164.7(2)
O4 C9 C10 O6 -14.1(3)
O3 C9 C10 O5 -13.9(3)
O4 C9 C10 O5 167.33(17)
